data_7118564
loop_
_publ_author_name
'd'Agostino, Simone'
'Spinelli, Floriana'
'Boanini, Elisa'
'Braga, Dario'
'Grepioni, Fabrizia'

_publ_section_title
;
 Single crystal to single crystal [2+2] photoreactions in chloride and
 sulphate salts of 4-amino-cinnamic acid via solid-solution formation: a
 structural and kinetic study.
;
_journal_issue 9
_journal_name_full 'Chemical communications (Cambridge, England)'
_journal_page_first 1899
_journal_page_last 1902
_journal_paper_doi 10.1039/c5cc09412g
_journal_volume 52
_journal_year 2016
_chemical_formula_sum 'C9 H10 Cl N O2'
_chemical_formula_weight 199.63
_chemical_name_systematic
;
 ?
;
_space_group_IT_number 14
_symmetry_cell_setting monoclinic
_symmetry_space_group_name_Hall '-P 2ybc'
_symmetry_space_group_name_H-M 'P 1 21/c 1'
_atom_sites_solution_hydrogens geom
_atom_sites_solution_primary direct
_atom_sites_solution_secondary difmap
_audit_creation_method SHELXL-97
_audit_update_record
;
2015-11-12 deposited with the CCDC.
2015-12-08 downloaded from the CCDC.
;
_cell_angle_alpha 90.00
_cell_angle_beta 91.521(7)
_cell_angle_gamma 90.00
_cell_formula_units_Z 4
_cell_length_a 5.6180(3)
_cell_length_b 8.5855(7)
_cell_length_c 19.373(2)
_cell_measurement_reflns_used 920
_cell_measurement_temperature 298
_cell_measurement_theta_max 23.7150
_cell_measurement_theta_min 3.1700
_cell_volume 934.10(13)
_computing_cell_refinement
;
CrysAlisPro, Agilent Technologies,
Version 1.171.37.33 (release 27-03-2014 CrysAlis171 .NET)
(compiled Mar 27 2014,17:12:48)
;
_computing_data_collection
;
CrysAlisPro, Agilent Technologies,
Version 1.171.37.33 (release 27-03-2014 CrysAlis171 .NET)
(compiled Mar 27 2014,17:12:48)
;
_computing_data_reduction
;
CrysAlisPro, Agilent Technologies,
Version 1.171.37.33 (release 27-03-2014 CrysAlis171 .NET)
(compiled Mar 27 2014,17:12:48)
;
_computing_structure_refinement 'SHELXL-97 (Sheldrick, 2008)'
_computing_structure_solution 'SHELXS-97 (Sheldrick, 2008)'
_diffrn_ambient_temperature 298
_diffrn_detector 'CCD plate'
_diffrn_detector_area_resol_mean 16.1340
_diffrn_detector_type Sapphire3
_diffrn_measured_fraction_theta_full 0.999
_diffrn_measured_fraction_theta_max 0.849
_diffrn_measurement_details
;
  1 omega  -24.00   14.00   1.0000  135.0000
omega____ theta____ kappa____ phi______ frames
    -       17.6096  -57.0000   60.0000 38

  2 omega  -24.00   17.00   1.0000  135.0000
omega____ theta____ kappa____ phi______ frames
    -      -16.3596  -99.0000  150.0000 41

  3 omega  -89.00  -41.00   1.0000  135.0000
omega____ theta____ kappa____ phi______ frames
    -      -16.3596 -179.0000   30.0000 48

  4 omega  -86.00    6.00   1.0000  135.0000
omega____ theta____ kappa____ phi______ frames
    -      -16.3596  -38.0000  -90.0000 92

;
_diffrn_measurement_device 'four-circle diffractometer'
_diffrn_measurement_device_type 'Xcalibur, Sapphire3'
_diffrn_radiation_monochromator graphite
_diffrn_radiation_probe x-ray
_diffrn_radiation_type 'Mo K\a'
_diffrn_radiation_wavelength 0.71073
_diffrn_reflns_av_R_equivalents 0.0281
_diffrn_reflns_av_sigmaI/netI 0.0624
_diffrn_reflns_limit_h_max 7
_diffrn_reflns_limit_h_min -7
_diffrn_reflns_limit_k_max 11
_diffrn_reflns_limit_k_min -11
_diffrn_reflns_limit_l_max 13
_diffrn_reflns_limit_l_min -26
_diffrn_reflns_number 4165
_diffrn_reflns_theta_full 25.00
_diffrn_reflns_theta_max 29.12
_diffrn_reflns_theta_min 3.17
_diffrn_source 'Enhance (Mo) X-ray Source'
_exptl_absorpt_coefficient_mu 0.374
_exptl_absorpt_correction_T_max 1.00000
_exptl_absorpt_correction_T_min 0.69675
_exptl_absorpt_correction_type multi-scan
_exptl_absorpt_process_details
;
CrysAlisPro, Agilent Technologies,
Version 1.171.37.33 (release 27-03-2014 CrysAlis171 .NET)
(compiled Mar 27 2014,17:12:48)
Empirical absorption correction using spherical harmonics,
 implemented in SCALE3 ABSPACK scaling algorithm.
;
_exptl_crystal_colour YELLOW
_exptl_crystal_density_diffrn 1.420
_exptl_crystal_density_method 'not measured'
_exptl_crystal_description PRISM
_exptl_crystal_F_000 416
_exptl_crystal_size_max 0.06
_exptl_crystal_size_mid 0.04
_exptl_crystal_size_min 0.02
_refine_diff_density_max 0.375
_refine_diff_density_min -0.225
_refine_diff_density_rms 0.052
_refine_ls_extinction_method none
_refine_ls_goodness_of_fit_ref 1.160
_refine_ls_hydrogen_treatment mixed
_refine_ls_matrix_type full
_refine_ls_number_parameters 119
_refine_ls_number_reflns 2131
_refine_ls_number_restraints 0
_refine_ls_restrained_S_all 1.160
_refine_ls_R_factor_all 0.1499
_refine_ls_R_factor_gt 0.0925
_refine_ls_shift/su_max 0.000
_refine_ls_shift/su_mean 0.000
_refine_ls_structure_factor_coef Fsqd
_refine_ls_weighting_details 'calc w=1/[\s^2^(Fo^2^)+(0.0533P)^2^+0.8565P] where P=(Fo^2^+2Fc^2^)/3'
_refine_ls_weighting_scheme calc
_refine_ls_wR_factor_gt 0.1679
_refine_ls_wR_factor_ref 0.1923
_reflns_number_gt 1345
_reflns_number_total 2131
_reflns_threshold_expression >2\s(I)
_cod_data_source_file c5cc09412g2.cif
_cod_data_source_block 1HCl_80
_cod_depositor_comments
;
The following automatic conversions were performed:

'_symmetry_cell_setting' value 'MONOCLINIC' changed to 'monoclinic'
according to
/usr/data/users/saulius/crontab/automatic-downloads/rss-feeds/RSC/lib/dictionaries/cif_core.dic
dictionary named 'cif_core.dic' version 2.4.2 from 2011-04-26.

Automatic conversion script
Id: cif_fix_values 4268 2015-11-12 08:31:59Z antanas 
;
_cod_original_cell_volume 934.08(15)
_cod_original_sg_symbol_H-M P21/C
_cod_database_code 7118564

loop_
_symmetry_equiv_pos_as_xyz
'x, y, z'
'-x, y+1/2, -z+1/2'
'-x, -y, -z'
'x, -y-1/2, z-1/2'

loop_
_atom_site_label
_atom_site_type_symbol
_atom_site_fract_x
_atom_site_fract_y
_atom_site_fract_z
_atom_site_U_iso_or_equiv
_atom_site_adp_type
_atom_site_occupancy
_atom_site_symmetry_multiplicity
_atom_site_calc_flag
_atom_site_refinement_flags
_atom_site_disorder_assembly
_atom_site_disorder_group
C7A C 0.4814(9) 1.2119(6) 0.0371(3) 0.0502(16) Uiso 0.809(8) 1 d P A 1
H7A H 0.5953 1.2313 0.0718 0.060 Uiso 0.809(8) 1 calc PR A 1
C8A C 0.2979(9) 1.1237(7) 0.0542(3) 0.0515(15) Uiso 0.809(8) 1 d P A 1
H8A H 0.1751 1.1064 0.0219 0.062 Uiso 0.809(8) 1 calc PR A 1
C7B C 0.574(4) 1.118(3) 0.0035(12) 0.048(7) Uiso 0.191(8) 1 d P . 2
H7B H 0.6667 1.1374 0.0462 0.057 Uiso 0.191(8) 1 calc PR A 2
C8B C 0.344(4) 1.040(3) 0.0241(12) 0.048(6) Uiso 0.191(8) 1 d P . 2
H8B H 0.2084 1.0801 -0.0035 0.057 Uiso 0.191(8) 1 calc PR A 2
Cl1 Cl 0.89411(18) 0.29143(15) 0.23235(7) 0.0636(4) Uani 1 1 d . . .
O1 O 0.1062(6) 0.9585(5) 0.12674(18) 0.0788(11) Uani 1 1 d . A .
H1 H 0.0920 0.9383 0.1678 0.118 Uiso 1 1 calc R . .
O2 O 0.4192(6) 1.0918(4) 0.1666(2) 0.0845(12) Uani 1 1 d . A .
N1 N 0.6122(6) 1.5456(4) -0.21365(19) 0.0597(11) Uani 1 1 d . . .
H1A H 0.5949 1.4840 -0.2504 0.090 Uiso 1 1 calc R . .
H1B H 0.7557 1.5896 -0.2136 0.090 Uiso 1 1 calc R . .
H1C H 0.5010 1.6194 -0.2153 0.090 Uiso 1 1 calc R . .
C3 C 0.7241(8) 1.3745(6) -0.0405(3) 0.0632(13) Uani 1 1 d . A .
H3 H 0.8396 1.3788 -0.0053 0.076 Uiso 1 1 calc R . .
C2 C 0.7569(7) 1.4589(5) -0.0996(2) 0.0536(11) Uani 1 1 d . . .
H2 H 0.8931 1.5191 -0.1044 0.064 Uiso 1 1 calc R . .
C5 C 0.3601(7) 1.2752(5) -0.0866(3) 0.0604(13) Uani 1 1 d . A .
H5 H 0.2282 1.2104 -0.0835 0.072 Uiso 1 1 calc R . .
C4 C 0.5246(8) 1.2831(5) -0.0317(3) 0.0611(13) Uani 1 1 d . . .
C6 C 0.3898(7) 1.3622(5) -0.1457(2) 0.0525(11) Uani 1 1 d . . .
H6 H 0.2763 1.3587 -0.1815 0.063 Uiso 1 1 calc R A .
C9 C 0.2863(8) 1.0568(5) 0.1193(3) 0.0617(13) Uani 1 1 d . . .
C1 C 0.5877(6) 1.4536(5) -0.1510(2) 0.0451(10) Uani 1 1 d . A .

loop_
_atom_site_aniso_label
_atom_site_aniso_U_11
_atom_site_aniso_U_22
_atom_site_aniso_U_33
_atom_site_aniso_U_23
_atom_site_aniso_U_13
_atom_site_aniso_U_12
Cl1 0.0433(6) 0.0679(8) 0.0796(9) 0.0065(7) 0.0032(5) -0.0051(6)
O1 0.073(2) 0.092(3) 0.072(2) -0.011(2) 0.0068(19) -0.037(2)
O2 0.068(2) 0.090(3) 0.095(3) -0.004(2) -0.019(2) -0.026(2)
N1 0.045(2) 0.068(3) 0.065(3) -0.001(2) 0.0009(18) -0.0064(19)
C3 0.052(3) 0.069(3) 0.068(3) 0.008(3) -0.017(2) -0.011(2)
C2 0.040(2) 0.055(3) 0.066(3) -0.005(3) -0.004(2) -0.014(2)
C5 0.045(2) 0.057(3) 0.079(3) 0.001(3) -0.008(2) -0.014(2)
C4 0.053(3) 0.054(3) 0.075(3) 0.013(3) -0.015(2) -0.015(2)
C6 0.039(2) 0.056(3) 0.061(3) -0.006(2) -0.008(2) -0.007(2)
C9 0.049(3) 0.049(3) 0.087(4) -0.013(3) 0.002(3) -0.005(2)
C1 0.035(2) 0.044(2) 0.056(3) -0.003(2) -0.0021(18) 0.0022(19)

loop_
_atom_type_symbol
_atom_type_description
_atom_type_scat_dispersion_real
_atom_type_scat_dispersion_imag
_atom_type_scat_source
C C 0.0033 0.0016 'International Tables Vol C Tables 4.2.6.8 and 6.1.1.4'
H H 0.0000 0.0000 'International Tables Vol C Tables 4.2.6.8 and 6.1.1.4'
Cl Cl 0.1484 0.1585 'International Tables Vol C Tables 4.2.6.8 and 6.1.1.4'
N N 0.0061 0.0033 'International Tables Vol C Tables 4.2.6.8 and 6.1.1.4'
O O 0.0106 0.0060 'International Tables Vol C Tables 4.2.6.8 and 6.1.1.4'

loop_
_geom_angle_atom_site_label_1
_geom_angle_atom_site_label_2
_geom_angle_atom_site_label_3
_geom_angle
_geom_angle_site_symmetry_1
_geom_angle_site_symmetry_3
C8A C7A C4 127.0(5) . .
C7A C8A C9 121.1(5) . .
C8B C7B C8B 88.3(17) . 3_675
C8B C7B C4 111.2(16) . .
C8B C7B C4 133.5(17) 3_675 .
C7B C8B C7B 91.7(17) . 3_675
C7B C8B C9 113.1(16) . .
C7B C8B C9 118.1(15) 3_675 .
C2 C3 C4 122.0(4) . .
C1 C2 C3 119.1(4) . .
C6 C5 C4 121.0(4) . .
C3 C4 C5 117.2(5) . .
C3 C4 C7A 119.6(4) . .
C5 C4 C7A 122.8(4) . .
C3 C4 C7B 115.1(8) . .
C5 C4 C7B 112.8(9) . .
C7A C4 C7B 44.3(8) . .
C1 C6 C5 119.3(4) . .
O2 C9 O1 122.4(5) . .
O2 C9 C8A 123.0(5) . .
O1 C9 C8A 114.5(5) . .
O2 C9 C8B 130.1(7) . .
O1 C9 C8B 102.0(7) . .
C8A C9 C8B 29.6(7) . .
C2 C1 C6 121.3(4) . .
C2 C1 N1 120.8(4) . .
C6 C1 N1 117.9(4) . .

loop_
_geom_bond_atom_site_label_1
_geom_bond_atom_site_label_2
_geom_bond_distance
_geom_bond_site_symmetry_2
C7A C8A 1.328(7) .
C7A C4 1.492(7) .
C8A C9 1.391(7) .
C7B C8B 1.52(3) .
C7B C8B 1.53(3) 3_675
C7B C4 1.60(2) .
C8B C7B 1.53(3) 3_675
C8B C9 1.89(2) .
O1 C9 1.328(5) .
O2 C9 1.204(5) .
N1 C1 1.458(5) .
C3 C2 1.372(6) .
C3 C4 1.382(6) .
C2 C1 1.359(6) .
C5 C6 1.380(6) .
C5 C4 1.393(6) .
C6 C1 1.367(5) .
